data_1568164
loop_
_publ_author_name
'Ling, Fang-Ying'
'Ye, Fei'
'Fang, Xiao-Jun'
'Zhou, Xiao-Hua'
'Huang, Wei-Sheng'
'Xu, Zheng'
'Xu, Li-Wen'

_publ_section_title
;
 An unusual autocatalysis with an air-stable Pd complex to promote
 enantioselective synthesis of Si-stereogenic enynes.
;
_journal_issue 5
_journal_name_full 'Chemical science'
_journal_page_first 1123
_journal_page_last 1131
_journal_paper_doi 10.1039/d2sc06181c
_journal_volume 14
_journal_year 2023
_chemical_absolute_configuration rm
_chemical_formula_sum 'C48 H48 S2 Si2'
_chemical_formula_weight 745.16
_space_group_crystal_system monoclinic
_space_group_IT_number 4
_space_group_name_Hall 'P 2yb'
_space_group_name_H-M_alt 'P 1 21 1'
_atom_sites_solution_hydrogens mixed
_audit_creation_method SHELXL-2018/3
_audit_update_record
;
2022-09-26 deposited with the CCDC.	2022-12-21 downloaded from the CCDC.
;
_cell_angle_alpha 90
_cell_angle_beta 101.618(7)
_cell_angle_gamma 90
_cell_formula_units_Z 1
_cell_length_a 9.1046(7)
_cell_length_b 7.8073(6)
_cell_length_c 15.4040(11)
_cell_measurement_reflns_used 1991
_cell_measurement_temperature 293(2)
_cell_measurement_theta_max 71.0100
_cell_measurement_theta_min 4.9440
_cell_volume 1072.52(14)
_computing_cell_refinement 'CrysAlisPro 1.171.42.49 (Rigaku OD, 2022)'
_computing_data_collection 'CrysAlisPro 1.171.42.49 (Rigaku OD, 2022)'
_computing_data_reduction 'CrysAlisPro 1.171.42.49 (Rigaku OD, 2022)'
_computing_structure_refinement 'SHELXL-2018/3 (Sheldrick, 2018)'
_computing_structure_solution 'SHELXL-2018/3 (Sheldrick, 2018)'
_diffrn_ambient_temperature 293(2)
_diffrn_measured_fraction_theta_full 0.996
_diffrn_measured_fraction_theta_max 0.996
_diffrn_measurement_device_type 'Xcalibur, Eos, Gemini'
_diffrn_radiation_type CuK\a
_diffrn_radiation_wavelength 1.54184
_diffrn_reflns_av_R_equivalents 0.0257
_diffrn_reflns_av_unetI/netI 0.0476
_diffrn_reflns_Laue_measured_fraction_full 0.996
_diffrn_reflns_Laue_measured_fraction_max 0.996
_diffrn_reflns_limit_h_max 6
_diffrn_reflns_limit_h_min -10
_diffrn_reflns_limit_k_max 8
_diffrn_reflns_limit_k_min -9
_diffrn_reflns_limit_l_max 17
_diffrn_reflns_limit_l_min -18
_diffrn_reflns_number 3868
_diffrn_reflns_point_group_measured_fraction_full 0.731
_diffrn_reflns_point_group_measured_fraction_max 0.731
_diffrn_reflns_theta_full 67.169
_diffrn_reflns_theta_max 67.169
_diffrn_reflns_theta_min 2.929
_diffrn_source 'fine-focus sealed X-ray tube'
_exptl_absorpt_coefficient_mu 1.886
_exptl_absorpt_correction_T_max 1.00000
_exptl_absorpt_correction_T_min 0.55940
_exptl_absorpt_correction_type multi-scan
_exptl_absorpt_process_details SADABS
_exptl_crystal_colour WHITE
_exptl_crystal_density_diffrn 1.154
_exptl_crystal_description BLOCK
_exptl_crystal_F_000 396
_exptl_crystal_size_max 0.120
_exptl_crystal_size_mid 0.120
_exptl_crystal_size_min 0.110
_refine_diff_density_max 0.142
_refine_diff_density_min -0.209
_refine_diff_density_rms 0.039
_refine_ls_abs_structure_details
;
 Flack x determined using 573 quotients [(I+)-(I-)]/[(I+)+(I-)]
 (Parsons, Flack and Wagner, Acta Cryst. B69 (2013) 249-259).
;
_refine_ls_abs_structure_Flack 0.04(2)
_refine_ls_extinction_method none
_refine_ls_goodness_of_fit_ref 0.995
_refine_ls_hydrogen_treatment mixed
_refine_ls_matrix_type full
_refine_ls_number_parameters 243
_refine_ls_number_reflns 2808
_refine_ls_number_restraints 1
_refine_ls_restrained_S_all 0.994
_refine_ls_R_factor_all 0.0483
_refine_ls_R_factor_gt 0.0412
_refine_ls_shift/su_max 0.000
_refine_ls_shift/su_mean 0.000
_refine_ls_structure_factor_coef Fsqd
_refine_ls_weighting_details 'w=1/[\s^2^(Fo^2^)+(0.0538P)^2^] where P=(Fo^2^+2Fc^2^)/3'
_refine_ls_weighting_scheme calc
_refine_ls_wR_factor_gt 0.1002
_refine_ls_wR_factor_ref 0.1058
_reflns_Friedel_coverage 0.358
_reflns_Friedel_fraction_full 0.419
_reflns_Friedel_fraction_max 0.419
_reflns_number_gt 2436
_reflns_number_total 2808
_reflns_threshold_expression 'I > 2\s(I)'
_cod_data_source_file d2sc06181c2.cif
_cod_data_source_block exp_12869
_cod_depositor_comments
;
The following automatic conversions were performed:

data item '_chemical_absolute_configuration' value 'RM' was changed
to 'rm' in accordance with the
/home/data/users/saulius/crontab/automatic-downloads/rss-feeds/RSC/lib/dictionaries/cif_core.dic
dictionary named 'cif_core.dic' version 2.4.2 last updated on
2011-04-26.

Automatic conversion script
Id: cif_fix_values 7556 2019-12-06 15:28:31Z antanas 

 Adding full bibliography for 1568164.cif.
;
_cod_original_cell_volume 1072.53(14)
_cod_original_sg_symbol_H-M 'P 21'
_cod_database_code 1568164
_shelx_shelxl_version_number 2018/3
_shelx_space_group_comment
;
The symmetry employed for this shelxl refinement is uniquely defined
by the following loop, which should always be used as a source of
symmetry information in preference to the above space-group names.
They are only intended as comments.
;
_shelx_estimated_absorpt_t_min 0.805
_shelx_estimated_absorpt_t_max 0.819

loop_
_space_group_symop_operation_xyz
'x, y, z'
'-x, y+1/2, -z'

loop_
_atom_site_label
_atom_site_type_symbol
_atom_site_fract_x
_atom_site_fract_y
_atom_site_fract_z
_atom_site_U_iso_or_equiv
_atom_site_adp_type
_atom_site_occupancy
_atom_site_site_symmetry_order
_atom_site_calc_flag
_atom_site_refinement_flags_posn
_atom_site_refinement_flags_adp
_atom_site_refinement_flags_occupancy
_atom_site_disorder_assembly
_atom_site_disorder_group
Si1 Si 0.75550(11) 1.04130(15) 0.22220(6) 0.0497(3) Uani 1 1 d . . . . .
S1 S 1.04976(12) 0.60743(17) 0.06383(7) 0.0707(4) Uani 1 1 d . . . . .
C1 C 0.6220(4) 0.9668(6) 0.2928(2) 0.0492(9) Uani 1 1 d . . . . .
C2 C 0.6320(4) 0.8063(6) 0.3362(2) 0.0521(9) Uani 1 1 d . . . . .
C3 C 0.5310(5) 0.7681(6) 0.3911(3) 0.0635(11) Uani 1 1 d . . . . .
H3 H 0.539258 0.663018 0.420103 0.076 Uiso 1 1 calc R U . . .
C4 C 0.4219(5) 0.8778(7) 0.4037(3) 0.0652(12) Uani 1 1 d . . . . .
C5 C 0.4133(5) 1.0356(8) 0.3627(3) 0.0687(12) Uani 1 1 d . . . . .
H5 H 0.341136 1.113673 0.372426 0.082 Uiso 1 1 calc R U . . .
C6 C 0.5102(5) 1.0805(6) 0.3073(3) 0.0602(11) Uani 1 1 d . . . . .
C7 C 0.8986(4) 1.1826(5) 0.2911(3) 0.0499(9) Uani 1 1 d . . . . .
C8 C 0.9322(5) 1.1657(7) 0.3830(3) 0.0699(13) Uani 1 1 d . . . . .
H8 H 0.880421 1.085796 0.410145 0.084 Uiso 1 1 calc R U . . .
C9 C 1.0413(6) 1.2660(9) 0.4344(4) 0.0928(18) Uani 1 1 d . . . . .
H9 H 1.062734 1.252227 0.495660 0.111 Uiso 1 1 calc R U . . .
C10 C 1.1176(6) 1.3848(8) 0.3962(4) 0.0904(18) Uani 1 1 d . . . . .
H10 H 1.191084 1.451468 0.431295 0.108 Uiso 1 1 calc R U . . .
C11 C 1.0865(6) 1.4063(7) 0.3061(4) 0.0876(17) Uani 1 1 d . . . . .
H11 H 1.138416 1.487435 0.279895 0.105 Uiso 1 1 calc R U . . .
C12 C 0.9766(5) 1.3061(7) 0.2542(3) 0.0716(13) Uani 1 1 d . . . . .
H12 H 0.954894 1.322258 0.193172 0.086 Uiso 1 1 calc R U . . .
C13 C 0.8560(4) 0.8720(6) 0.1696(2) 0.0506(9) Uani 1 1 d . . . . .
C14 C 1.0067(4) 0.8702(6) 0.1825(2) 0.0529(10) Uani 1 1 d . . . . .
H14 H 1.054839 0.953442 0.221187 0.064 Uiso 1 1 calc R U . . .
C15 C 1.1045(4) 0.7604(6) 0.1460(2) 0.0517(9) Uani 1 1 d . . . . .
C16 C 1.2577(4) 0.7567(7) 0.1719(3) 0.0616(11) Uani 1 1 d . . . . .
H16 H 1.310183 0.829354 0.215092 0.074 Uiso 1 1 calc R U . . .
C17 C 1.3285(5) 0.6350(7) 0.1281(3) 0.0694(12) Uani 1 1 d . . . . .
H17 H 1.431680 0.617831 0.139397 0.083 Uiso 1 1 calc R U . . .
C18 C 1.2314(5) 0.5457(8) 0.0679(3) 0.0778(13) Uani 1 1 d . . . . .
H18 H 1.259408 0.460127 0.032561 0.093 Uiso 1 1 calc R U . . .
C19 C 0.7674(4) 0.7499(6) 0.1121(2) 0.0525(10) Uani 1 1 d . . . . .
C20 C 0.6975(4) 0.6476(6) 0.0642(3) 0.0596(11) Uani 1 1 d . . . . .
C21 C 0.6248(5) 0.5121(9) 0.0056(3) 0.0936(19) Uani 1 1 d . . . . .
H21A H 0.698102 0.454626 -0.020793 0.140 Uiso 1 1 calc R U . . .
H21B H 0.549138 0.561188 -0.040080 0.140 Uiso 1 1 calc R U . . .
H21C H 0.579336 0.431386 0.039168 0.140 Uiso 1 1 calc R U . . .
C22 C 0.7484(5) 0.6747(7) 0.3267(3) 0.0726(13) Uani 1 1 d . . . . .
H22A H 0.749745 0.586351 0.370167 0.109 Uiso 1 1 calc R U . . .
H22B H 0.845107 0.728303 0.335335 0.109 Uiso 1 1 calc R U . . .
H22C H 0.724475 0.625457 0.268416 0.109 Uiso 1 1 calc R U . . .
C23 C 0.3094(7) 0.8307(9) 0.4608(4) 0.101(2) Uani 1 1 d . . . . .
H23A H 0.287868 0.929815 0.492955 0.151 Uiso 1 1 calc R U . . .
H23B H 0.350803 0.742352 0.501881 0.151 Uiso 1 1 calc R U . . .
H23C H 0.218545 0.790091 0.423619 0.151 Uiso 1 1 calc R U . . .
C24 C 0.4923(6) 1.2576(7) 0.2657(4) 0.0911(17) Uani 1 1 d . . . . .
H24A H 0.588910 1.310905 0.272037 0.137 Uiso 1 1 calc R U . . .
H24B H 0.429159 1.326112 0.294783 0.137 Uiso 1 1 calc R U . . .
H24C H 0.447549 1.247766 0.203875 0.137 Uiso 1 1 calc R U . . .
H1 H 0.678(4) 1.134(6) 0.145(2) 0.061(11) Uiso 1 1 d . . . . .

loop_
_atom_site_aniso_label
_atom_site_aniso_U_11
_atom_site_aniso_U_22
_atom_site_aniso_U_33
_atom_site_aniso_U_23
_atom_site_aniso_U_13
_atom_site_aniso_U_12
Si1 0.0531(5) 0.0502(6) 0.0469(5) 0.0021(5) 0.0124(4) 0.0025(5)
S1 0.0678(6) 0.0812(8) 0.0634(6) -0.0264(6) 0.0139(5) 0.0005(6)
C1 0.051(2) 0.047(2) 0.0518(19) -0.0027(18) 0.0151(16) -0.0040(17)
C2 0.056(2) 0.053(2) 0.0487(19) -0.0049(19) 0.0134(16) 0.0000(19)
C3 0.078(3) 0.057(3) 0.060(2) -0.003(2) 0.024(2) -0.010(2)
C4 0.071(3) 0.067(3) 0.064(2) -0.016(2) 0.029(2) -0.017(2)
C5 0.065(2) 0.062(3) 0.087(3) -0.023(3) 0.034(2) -0.006(2)
C6 0.062(2) 0.050(3) 0.073(2) -0.009(2) 0.0208(19) -0.0002(19)
C7 0.053(2) 0.039(2) 0.061(2) -0.0013(18) 0.0182(17) 0.0017(17)
C8 0.079(3) 0.072(3) 0.059(2) -0.007(2) 0.015(2) -0.016(3)
C9 0.098(4) 0.106(5) 0.072(3) -0.024(3) 0.009(3) -0.008(4)
C10 0.076(3) 0.070(4) 0.122(5) -0.030(4) 0.012(3) -0.010(3)
C11 0.077(3) 0.059(3) 0.130(5) 0.005(3) 0.031(3) -0.013(3)
C12 0.075(3) 0.060(3) 0.082(3) 0.013(3) 0.020(2) -0.005(2)
C13 0.054(2) 0.056(2) 0.0437(18) -0.0038(18) 0.0122(16) -0.0036(19)
C14 0.058(2) 0.058(3) 0.0449(19) -0.0086(19) 0.0143(16) -0.006(2)
C15 0.056(2) 0.053(3) 0.0478(19) -0.0043(18) 0.0145(16) -0.0059(19)
C16 0.059(2) 0.071(3) 0.059(2) -0.007(2) 0.0204(18) -0.008(2)
C17 0.059(2) 0.080(3) 0.073(3) -0.002(3) 0.021(2) 0.004(2)
C18 0.078(3) 0.086(4) 0.075(3) -0.013(3) 0.030(2) 0.019(3)
C19 0.050(2) 0.064(3) 0.0453(18) 0.000(2) 0.0130(16) 0.001(2)
C20 0.049(2) 0.075(3) 0.055(2) -0.010(2) 0.0103(17) -0.003(2)
C21 0.083(3) 0.107(5) 0.089(3) -0.039(4) 0.011(3) -0.014(3)
C22 0.083(3) 0.070(3) 0.070(3) 0.020(3) 0.027(2) 0.020(3)
C23 0.118(4) 0.098(5) 0.108(4) -0.017(4) 0.073(4) -0.020(4)
C24 0.099(4) 0.057(3) 0.130(5) 0.007(3) 0.052(3) 0.018(3)

loop_
_atom_type_symbol
_atom_type_description
_atom_type_scat_dispersion_real
_atom_type_scat_dispersion_imag
_atom_type_scat_source
C C 0.0181 0.0091 'International Tables Vol C Tables 4.2.6.8 and 6.1.1.4'
H H 0.0000 0.0000 'International Tables Vol C Tables 4.2.6.8 and 6.1.1.4'
S S 0.3331 0.5567 'International Tables Vol C Tables 4.2.6.8 and 6.1.1.4'
Si Si 0.2541 0.3302 'International Tables Vol C Tables 4.2.6.8 and 6.1.1.4'

loop_
_geom_angle_atom_site_label_1
_geom_angle_atom_site_label_2
_geom_angle_atom_site_label_3
_geom_angle
_geom_angle_site_symmetry_1
_geom_angle_site_symmetry_3
_geom_angle_publ_flag
C7 Si1 C1 108.22(17) . . ?
C7 Si1 C13 108.40(17) . . ?
C1 Si1 C13 117.35(19) . . ?
C18 S1 C15 91.9(2) . . ?
C6 C1 C2 117.8(4) . . ?
C6 C1 Si1 118.1(3) . . ?
C2 C1 Si1 124.1(3) . . ?
C3 C2 C1 119.1(4) . . ?
C3 C2 C22 118.3(4) . . ?
C1 C2 C22 122.6(4) . . ?
C4 C3 C2 122.8(5) . . ?
C3 C4 C5 118.3(4) . . ?
C3 C4 C23 121.8(5) . . ?
C5 C4 C23 119.8(5) . . ?
C4 C5 C6 121.5(4) . . ?
C5 C6 C1 120.6(4) . . ?
C5 C6 C24 117.5(4) . . ?
C1 C6 C24 121.9(4) . . ?
C12 C7 C8 117.2(4) . . ?
C12 C7 Si1 122.4(3) . . ?
C8 C7 Si1 120.4(3) . . ?
C9 C8 C7 120.9(5) . . ?
C10 C9 C8 120.5(5) . . ?
C9 C10 C11 120.1(5) . . ?
C10 C11 C12 119.5(5) . . ?
C7 C12 C11 121.7(5) . . ?
C14 C13 C19 120.9(4) . . ?
C14 C13 Si1 120.9(3) . . ?
C19 C13 Si1 118.1(3) . . ?
C13 C14 C15 130.2(4) . . ?
C16 C15 C14 125.1(4) . . ?
C16 C15 S1 108.8(3) . . ?
C14 C15 S1 126.0(3) . . ?
C15 C16 C17 114.5(4) . . ?
C18 C17 C16 112.6(4) . . ?
C17 C18 S1 112.2(4) . . ?
C20 C19 C13 178.4(4) . . ?
C19 C20 C21 174.4(5) . . ?

loop_
_geom_bond_atom_site_label_1
_geom_bond_atom_site_label_2
_geom_bond_distance
_geom_bond_site_symmetry_2
_geom_bond_publ_flag
Si1 C7 1.866(4) . ?
Si1 C1 1.879(4) . ?
Si1 C13 1.881(4) . ?
S1 C18 1.711(4) . ?
S1 C15 1.738(4) . ?
C1 C6 1.402(6) . ?
C1 C2 1.414(6) . ?
C2 C3 1.401(6) . ?
C2 C22 1.504(6) . ?
C3 C4 1.356(6) . ?
C4 C5 1.379(7) . ?
C4 C23 1.524(6) . ?
C5 C6 1.391(6) . ?
C6 C24 1.519(7) . ?
C7 C12 1.385(6) . ?
C7 C8 1.394(5) . ?
C8 C9 1.382(7) . ?
C9 C10 1.363(8) . ?
C10 C11 1.369(8) . ?
C11 C12 1.389(7) . ?
C13 C14 1.346(5) . ?
C13 C19 1.435(6) . ?
C14 C15 1.430(5) . ?
C15 C16 1.372(5) . ?
C16 C17 1.395(6) . ?
C17 C18 1.341(7) . ?
C19 C20 1.182(6) . ?
C20 C21 1.460(7) . ?
